data_7102009
loop_
_publ_author_name
'Maeda, Hiromitsu'
'Hasegawa, Masahiro'
'Ueda, Atsushi'

_publ_section_title
;
 Hydrogen bonding self-assemblies with 1-D linear, dimeric and
 hexagonal nanostructures of meso-pyridyl-substituted dipyrromethanes.
;
_journal_issue 26
_journal_name_full 'Chemical communications (Cambridge, England)'
_journal_page_first 2726
_journal_page_last 2728
_journal_paper_doi 10.1039/b703236f
_journal_year 2007
_chemical_formula_moiety 'C15 H15 N3'
_chemical_formula_sum 'C15 H15 N3'
_chemical_formula_weight 237.30
_chemical_name_systematic
;
?
;
_space_group_IT_number 148
_symmetry_cell_setting trigonal
_symmetry_space_group_name_Hall '-R 3'
_symmetry_space_group_name_H-M 'R -3 :H'
_atom_sites_solution_hydrogens geom
_atom_sites_solution_primary direct
_atom_sites_solution_secondary difmap
_audit_creation_method SHELXL-97
_cell_angle_alpha 90.00
_cell_angle_beta 90.00
_cell_angle_gamma 120.00
_cell_formula_units_Z 18
_cell_length_a 27.653(8)
_cell_length_b 27.653(8)
_cell_length_c 8.536(3)
_cell_measurement_reflns_used 10205
_cell_measurement_temperature 123(2)
_cell_measurement_theta_max 27.6
_cell_measurement_theta_min 3.3
_cell_volume 5653(3)
_computing_cell_refinement PROCESS-AUTO
_computing_data_collection PROCESS-AUTO
_computing_data_reduction CrystalStructure
_computing_publication_material 'CrystalStructure 3.6.0'
_computing_structure_refinement 'SHELXL-97 (Sheldrick, 1997)'
_computing_structure_solution 'SHELXS-97 (Sheldrick, 1990)'
_diffrn_ambient_temperature 123(2)
_diffrn_detector_area_resol_mean 10.00
_diffrn_measured_fraction_theta_full 0.998
_diffrn_measured_fraction_theta_max 0.998
_diffrn_measurement_device_type 'Rigaku RAXIS-RAPID'
_diffrn_measurement_method \w
_diffrn_radiation_monochromator graphite
_diffrn_radiation_source 'fine-focus sealed tube'
_diffrn_radiation_type MoK\a
_diffrn_radiation_wavelength 0.71075
_diffrn_reflns_av_R_equivalents 0.1308
_diffrn_reflns_av_sigmaI/netI 0.0935
_diffrn_reflns_limit_h_max 35
_diffrn_reflns_limit_h_min -35
_diffrn_reflns_limit_k_max 33
_diffrn_reflns_limit_k_min -35
_diffrn_reflns_limit_l_max 11
_diffrn_reflns_limit_l_min -11
_diffrn_reflns_number 17891
_diffrn_reflns_theta_full 27.48
_diffrn_reflns_theta_max 27.48
_diffrn_reflns_theta_min 3.28
_exptl_absorpt_coefficient_mu 0.077
_exptl_absorpt_correction_T_max 0.9962
_exptl_absorpt_correction_T_min 0.9700
_exptl_absorpt_correction_type multi-scan
_exptl_absorpt_process_details
;
Higashi, T. (1995). Program for Absorption Correction.
Rigaku Corporation, Tokyo, Japan.
;
_exptl_crystal_colour colorless
_exptl_crystal_density_diffrn 1.255
_exptl_crystal_density_method 'not measured'
_exptl_crystal_description prism
_exptl_crystal_F_000 2268
_exptl_crystal_size_max 0.40
_exptl_crystal_size_mid 0.05
_exptl_crystal_size_min 0.05
_refine_diff_density_max 0.214
_refine_diff_density_min -0.244
_refine_diff_density_rms 0.054
_refine_ls_extinction_method none
_refine_ls_goodness_of_fit_ref 1.036
_refine_ls_hydrogen_treatment constr
_refine_ls_matrix_type full
_refine_ls_number_parameters 164
_refine_ls_number_reflns 2862
_refine_ls_number_restraints 0
_refine_ls_restrained_S_all 1.036
_refine_ls_R_factor_all 0.1214
_refine_ls_R_factor_gt 0.0597
_refine_ls_shift/su_max 0.000
_refine_ls_shift/su_mean 0.000
_refine_ls_structure_factor_coef Fsqd
_refine_ls_weighting_details 'calc w=1/[\s^2^(Fo^2^)+(0.0550P)^2^+2.9401P] where P=(Fo^2^+2Fc^2^)/3'
_refine_ls_weighting_scheme calc
_refine_ls_wR_factor_gt 0.1200
_refine_ls_wR_factor_ref 0.1440
_reflns_number_gt 1660
_reflns_number_total 2862
_reflns_threshold_expression >2sigma(I)
_cod_data_source_file b703236f.txt
_cod_data_source_block 3
_cod_depositor_comments
;
The following automatic conversions were performed:
'_symmetry_cell_setting' value 'Trigonal' changed to 'trigonal' according
to '/home/saulius/struct/CIF-dictionaries/cif_core.dic' dictionary named
'cif_core.dic' version 2.4.1 from 2010-06-29.

Automatic conversion script
Id: cif_fix_enum 1527 2010-12-29 10:47:43Z saulius 
;
_cod_original_sg_symbol_H-M 'R -3'
_cod_database_code 7102009

loop_
_symmetry_equiv_pos_as_xyz
'x, y, z'
'-y, x-y, z'
'-x+y, -x, z'
'x+2/3, y+1/3, z+1/3'
'-y+2/3, x-y+1/3, z+1/3'
'-x+y+2/3, -x+1/3, z+1/3'
'x+1/3, y+2/3, z+2/3'
'-y+1/3, x-y+2/3, z+2/3'
'-x+y+1/3, -x+2/3, z+2/3'
'-x, -y, -z'
'y, -x+y, -z'
'x-y, x, -z'
'-x+2/3, -y+1/3, -z+1/3'
'y+2/3, -x+y+1/3, -z+1/3'
'x-y+2/3, x+1/3, -z+1/3'
'-x+1/3, -y+2/3, -z+2/3'
'y+1/3, -x+y+2/3, -z+2/3'
'x-y+1/3, x+2/3, -z+2/3'

loop_
_atom_site_label
_atom_site_type_symbol
_atom_site_fract_x
_atom_site_fract_y
_atom_site_fract_z
_atom_site_U_iso_or_equiv
_atom_site_adp_type
_atom_site_occupancy
_atom_site_symmetry_multiplicity
_atom_site_calc_flag
_atom_site_refinement_flags
N1 N 0.22590(8) 0.21203(8) 0.3228(2) 0.0310(5) Uani 1 1 d .
H1N H 0.1905 0.1973 0.3482 0.037 Uiso 1 1 calc R
N2 N 0.13253(7) 0.09559(8) 0.4164(2) 0.0282(5) Uani 1 1 d .
H2N H 0.1310 0.1173 0.4893 0.034 Uiso 1 1 calc R
N3 N 0.20532(8) 0.09267(8) 0.7004(2) 0.0312(5) Uani 1 1 d .
C1 C 0.25642(11) 0.26132(10) 0.2442(3) 0.0354(6) Uani 1 1 d .
H1 H 0.2432 0.2852 0.2083 0.042 Uiso 1 1 calc R
C2 C 0.30918(11) 0.27003(11) 0.2266(3) 0.0408(7) Uani 1 1 d .
H2 H 0.3395 0.3011 0.1766 0.049 Uiso 1 1 calc R
C3 C 0.31050(10) 0.22425(10) 0.2967(3) 0.0352(6) Uani 1 1 d .
H3 H 0.3419 0.2190 0.3016 0.042 Uiso 1 1 calc R
C4 C 0.25856(9) 0.18895(9) 0.3562(2) 0.0268(5) Uani 1 1 d .
C5 C 0.23594(9) 0.13392(9) 0.4428(3) 0.0257(5) Uani 1 1 d .
C6 C 0.17938(9) 0.09308(9) 0.3777(3) 0.0241(5) Uani 1 1 d .
C7 C 0.16416(10) 0.05408(9) 0.2611(3) 0.0294(5) Uani 1 1 d .
H7 H 0.1879 0.0431 0.2113 0.035 Uiso 1 1 calc R
C8 C 0.10679(10) 0.03296(10) 0.2278(3) 0.0330(6) Uani 1 1 d .
H8 H 0.0852 0.0054 0.1518 0.040 Uiso 1 1 calc R
C9 C 0.08852(10) 0.05952(10) 0.3253(3) 0.0324(6) Uani 1 1 d .
H9 H 0.0517 0.0539 0.3292 0.039 Uiso 1 1 calc R
C10 C 0.23163(9) 0.14105(10) 0.6195(3) 0.0253(5) Uani 1 1 d .
C11 C 0.25413(9) 0.19233(10) 0.6935(3) 0.0299(5) Uani 1 1 d .
H11 H 0.2726 0.2258 0.6341 0.036 Uiso 1 1 calc R
C12 C 0.24958(10) 0.19456(10) 0.8537(3) 0.0322(6) Uani 1 1 d .
H12 H 0.2654 0.2295 0.9062 0.039 Uiso 1 1 calc R
C13 C 0.22183(10) 0.14544(10) 0.9362(3) 0.0345(6) Uani 1 1 d .
H13 H 0.2172 0.1456 1.0464 0.041 Uiso 1 1 calc R
C14 C 0.20093(10) 0.09599(11) 0.8552(3) 0.0353(6) Uani 1 1 d .
H14 H 0.1822 0.0621 0.9129 0.042 Uiso 1 1 calc R
C15 C 0.27646(10) 0.11161(11) 0.4185(3) 0.0356(6) Uani 1 1 d .
H15A H 0.3132 0.1384 0.4612 0.043 Uiso 1 1 calc R
H15B H 0.2799 0.1065 0.3063 0.043 Uiso 1 1 calc R
H15C H 0.2621 0.0757 0.4726 0.043 Uiso 1 1 calc R

loop_
_atom_site_aniso_label
_atom_site_aniso_U_11
_atom_site_aniso_U_22
_atom_site_aniso_U_33
_atom_site_aniso_U_23
_atom_site_aniso_U_13
_atom_site_aniso_U_12
N1 0.0302(11) 0.0311(11) 0.0292(11) 0.0043(9) 0.0031(9) 0.0135(9)
N2 0.0248(10) 0.0283(10) 0.0308(11) -0.0060(8) -0.0013(8) 0.0127(9)
N3 0.0352(11) 0.0367(12) 0.0216(10) 0.0041(9) 0.0014(9) 0.0178(10)
C1 0.0428(15) 0.0261(13) 0.0279(13) 0.0037(10) -0.0008(11) 0.0102(11)
C2 0.0379(15) 0.0347(14) 0.0280(14) 0.0015(11) -0.0007(11) 0.0019(12)
C3 0.0260(13) 0.0434(15) 0.0260(13) 0.0004(11) 0.0011(10) 0.0097(11)
C4 0.0269(12) 0.0330(13) 0.0187(11) 0.0005(10) -0.0004(9) 0.0137(10)
C5 0.0247(12) 0.0327(12) 0.0214(12) 0.0015(10) 0.0015(9) 0.0156(10)
C6 0.0255(12) 0.0275(12) 0.0233(12) 0.0036(9) 0.0044(9) 0.0164(10)
C7 0.0394(14) 0.0284(12) 0.0239(12) 0.0042(10) 0.0040(10) 0.0195(11)
C8 0.0386(14) 0.0263(12) 0.0268(13) -0.0004(10) -0.0046(11) 0.0107(11)
C9 0.0267(13) 0.0295(13) 0.0371(14) -0.0030(11) -0.0047(11) 0.0112(11)
C10 0.0202(11) 0.0358(13) 0.0218(12) 0.0012(10) 0.0003(9) 0.0155(10)
C11 0.0288(13) 0.0342(13) 0.0249(12) 0.0000(10) -0.0021(10) 0.0144(11)
C12 0.0295(13) 0.0398(14) 0.0279(13) -0.0054(11) -0.0042(10) 0.0178(11)
C13 0.0379(14) 0.0479(16) 0.0214(12) -0.0017(11) -0.0019(11) 0.0242(13)
C14 0.0423(15) 0.0416(15) 0.0213(12) 0.0072(11) 0.0037(11) 0.0204(12)
C15 0.0357(14) 0.0481(16) 0.0301(13) 0.0050(11) 0.0049(11) 0.0262(13)

loop_
_atom_type_symbol
_atom_type_description
_atom_type_scat_dispersion_real
_atom_type_scat_dispersion_imag
_atom_type_scat_source
C C 0.0033 0.0016 'International Tables Vol C Tables 4.2.6.8 and 6.1.1.4'
H H 0.0000 0.0000 'International Tables Vol C Tables 4.2.6.8 and 6.1.1.4'
N N 0.0061 0.0033 'International Tables Vol C Tables 4.2.6.8 and 6.1.1.4'

loop_
_geom_angle_atom_site_label_1
_geom_angle_atom_site_label_2
_geom_angle_atom_site_label_3
_geom_angle
C1 N1 C4 110.1(2)
C1 N1 H1N 124.9
C4 N1 H1N 124.9
C9 N2 C6 110.20(19)
C9 N2 H2N 124.9
C6 N2 H2N 124.9
C14 N3 C10 117.4(2)
C2 C1 N1 107.6(2)
C2 C1 H1 126.2
N1 C1 H1 126.2
C1 C2 C3 107.4(2)
C1 C2 H2 126.3
C3 C2 H2 126.3
C4 C3 C2 107.9(2)
C4 C3 H3 126.1
C2 C3 H3 126.1
C3 C4 N1 107.0(2)
C3 C4 C5 131.0(2)
N1 C4 C5 122.07(19)
C6 C5 C4 108.98(18)
C6 C5 C10 109.96(18)
C4 C5 C10 111.73(18)
C6 C5 C15 109.93(19)
C4 C5 C15 108.58(18)
C10 C5 C15 107.62(18)
C7 C6 N2 106.76(19)
C7 C6 C5 130.9(2)
N2 C6 C5 121.77(19)
C6 C7 C8 108.1(2)
C6 C7 H7 126.0
C8 C7 H7 126.0
C9 C8 C7 107.2(2)
C9 C8 H8 126.4
C7 C8 H8 126.4
C8 C9 N2 107.8(2)
C8 C9 H9 126.1
N2 C9 H9 126.1
N3 C10 C11 121.7(2)
N3 C10 C5 114.4(2)
C11 C10 C5 123.8(2)
C12 C11 C10 119.6(2)
C12 C11 H11 120.2
C10 C11 H11 120.2
C13 C12 C11 118.9(2)
C13 C12 H12 120.6
C11 C12 H12 120.6
C12 C13 C14 118.3(2)
C12 C13 H13 120.8
C14 C13 H13 120.8
N3 C14 C13 124.0(2)
N3 C14 H14 118.0
C13 C14 H14 118.0
C5 C15 H15A 109.5
C5 C15 H15B 109.5
H15A C15 H15B 109.5
C5 C15 H15C 109.5
H15A C15 H15C 109.5
H15B C15 H15C 109.5

loop_
_geom_bond_atom_site_label_1
_geom_bond_atom_site_label_2
_geom_bond_distance
N1 C1 1.367(3)
N1 C4 1.371(3)
N1 H1N 0.8800
N2 C9 1.366(3)
N2 C6 1.372(3)
N2 H2N 0.8800
N3 C14 1.334(3)
N3 C10 1.350(3)
C1 C2 1.363(4)
C1 H1 0.9500
C2 C3 1.417(4)
C2 H2 0.9500
C3 C4 1.368(3)
C3 H3 0.9500
C4 C5 1.517(3)
C5 C6 1.505(3)
C5 C10 1.533(3)
C5 C15 1.540(3)
C6 C7 1.370(3)
C7 C8 1.418(3)
C7 H7 0.9500
C8 C9 1.364(3)
C8 H8 0.9500
C9 H9 0.9500
C10 C11 1.384(3)
C11 C12 1.378(3)
C11 H11 0.9500
C12 C13 1.374(3)
C12 H12 0.9500
C13 C14 1.376(3)
C13 H13 0.9500
C14 H14 0.9500
C15 H15A 0.9800
C15 H15B 0.9800
C15 H15C 0.9800

loop_
_geom_torsion_atom_site_label_1
_geom_torsion_atom_site_label_2
_geom_torsion_atom_site_label_3
_geom_torsion_atom_site_label_4
_geom_torsion
C4 N1 C1 C2 0.1(3)
N1 C1 C2 C3 0.2(3)
C1 C2 C3 C4 -0.4(3)
C2 C3 C4 N1 0.4(3)
C2 C3 C4 C5 180.0(2)
C1 N1 C4 C3 -0.3(3)
C1 N1 C4 C5 -179.9(2)
C3 C4 C5 C6 -135.8(2)
N1 C4 C5 C6 43.7(3)
C3 C4 C5 C10 102.5(3)
N1 C4 C5 C10 -78.0(3)
C3 C4 C5 C15 -16.1(3)
N1 C4 C5 C15 163.4(2)
C9 N2 C6 C7 -0.7(3)
C9 N2 C6 C5 171.2(2)
C4 C5 C6 C7 92.6(3)
C10 C5 C6 C7 -144.6(2)
C15 C5 C6 C7 -26.3(3)
C4 C5 C6 N2 -77.2(2)
C10 C5 C6 N2 45.6(3)
C15 C5 C6 N2 163.94(19)
N2 C6 C7 C8 0.5(2)
C5 C6 C7 C8 -170.4(2)
C6 C7 C8 C9 -0.2(3)
C7 C8 C9 N2 -0.3(3)
C6 N2 C9 C8 0.6(3)
C14 N3 C10 C11 1.0(3)
C14 N3 C10 C5 179.0(2)
C6 C5 C10 N3 50.9(2)
C4 C5 C10 N3 172.10(18)
C15 C5 C10 N3 -68.8(2)
C6 C5 C10 C11 -131.2(2)
C4 C5 C10 C11 -10.0(3)
C15 C5 C10 C11 109.1(2)
N3 C10 C11 C12 -0.3(3)
C5 C10 C11 C12 -178.1(2)
C10 C11 C12 C13 -1.1(3)
C11 C12 C13 C14 1.6(4)
C10 N3 C14 C13 -0.5(4)
C12 C13 C14 N3 -0.9(4)

loop_
_cod_related_entry_id
_cod_related_entry_database
_cod_related_entry_code
1 ChemSpider 21149678
